data_4103263
loop_
_publ_author_name
'Wenbin Yang'
'Alex Greenaway'
'Xiang Lin'
'Ryotaro Matsuda'
'Alexander J. Blake'
'Claire Wilson'
'William Lewis'
'Peter Hubberstey'
'Susumu Kitagawa'
'Neil R. Champness'
'Martin Schr\"oder'

_publ_section_title
;
 Exceptional Thermal Stability in a Supramolecular Organic Framework:
 Porosity and Gas Storage
;
_journal_name_full 'Journal of the American Chemical Society'
_journal_page_first 14457
_journal_page_last 14469
_journal_paper_doi 10.1021/ja1042935
_journal_volume 132
_journal_year 2010
_chemical_formula_moiety 'C40 H24 N10, 2(C3 H7 N O), 5(C6 H6)'
_chemical_formula_sum 'C76 H68 N12 O2'
_chemical_formula_weight 1181.42
_chemical_name_systematic
; 
 ? 
;
_space_group_IT_number 2
_symmetry_cell_setting triclinic
_symmetry_space_group_name_Hall '-P 1'
_symmetry_space_group_name_H-M 'P -1'
_atom_sites_solution_hydrogens geom
_atom_sites_solution_primary direct
_atom_sites_solution_secondary difmap
_audit_creation_method 'enCIFer editing of SHELXL97 output'
_cell_angle_alpha 87.336(3)
_cell_angle_beta 88.089(3)
_cell_angle_gamma 79.577(3)
_cell_formula_units_Z 1
_cell_length_a 8.3720(14)
_cell_length_b 12.087(2)
_cell_length_c 16.072(3)
_cell_measurement_reflns_used 3961
_cell_measurement_temperature 150(2)
_cell_measurement_theta_max 27.19
_cell_measurement_theta_min 2.18
_cell_volume 1597.3(5)
_computing_cell_refinement 'Bruker SAINT version 6.36A (Bruker, 2002)'
_computing_data_collection 'Bruker SMART version 5.624 (Bruker, 2001)'
_computing_data_reduction 'Bruker SAINT; SHELXTL (Sheldrick, 2008)'
_computing_molecular_graphics ' ?'
_computing_publication_material 'enCIFer (Allen et al., 2004); PLATON (Spek, 2009)'
_computing_structure_refinement 'SHELXL97 (Sheldrick, 2008)'
_computing_structure_solution 'SHELXS97 (Sheldrick, 2008)'
_diffrn_ambient_temperature 150(2)
_diffrn_detector_area_resol_mean 8.192
_diffrn_measured_fraction_theta_full 0.978
_diffrn_measured_fraction_theta_max 0.978
_diffrn_measurement_device_type 'Bruker SMART1000 CCD area detector'
_diffrn_measurement_method omega
_diffrn_radiation_monochromator graphite
_diffrn_radiation_source 'normal-focus sealed tube'
_diffrn_radiation_type MoK\a
_diffrn_radiation_wavelength 0.71073
_diffrn_reflns_av_R_equivalents 0.023
_diffrn_reflns_av_sigmaI/netI 0.040
_diffrn_reflns_limit_h_max 10
_diffrn_reflns_limit_h_min -10
_diffrn_reflns_limit_k_max 15
_diffrn_reflns_limit_k_min -15
_diffrn_reflns_limit_l_max 20
_diffrn_reflns_limit_l_min -20
_diffrn_reflns_number 14285
_diffrn_reflns_theta_full 27.47
_diffrn_reflns_theta_max 27.47
_diffrn_reflns_theta_min 1.27
_diffrn_standards_decay_% 0
_diffrn_standards_number 0
_exptl_absorpt_coefficient_mu 0.076
_exptl_absorpt_correction_T_max 0.862
_exptl_absorpt_correction_T_min 0.814
_exptl_absorpt_correction_type multi-scan
_exptl_absorpt_process_details 'SADABS 2007/2'
_exptl_crystal_colour COLOURLESS
_exptl_crystal_density_diffrn 1.228
_exptl_crystal_density_method 'not measured'
_exptl_crystal_description BLOCK
_exptl_crystal_F_000 624
_exptl_crystal_size_max 0.49
_exptl_crystal_size_mid 0.18
_exptl_crystal_size_min 0.16
_refine_diff_density_max 0.45
_refine_diff_density_min -0.20
_refine_diff_density_rms 0.06
_refine_ls_extinction_coef 0.0070(19)
_refine_ls_extinction_expression Fc^*^=kFc[1+0.001xFc^2^\l^3^/sin(2\q)]^-1/4^
_refine_ls_extinction_method SHELXL
_refine_ls_goodness_of_fit_ref 1.03
_refine_ls_hydrogen_treatment constr
_refine_ls_matrix_type full
_refine_ls_number_parameters 409
_refine_ls_number_reflns 7146
_refine_ls_number_restraints 0
_refine_ls_restrained_S_all 1.03
_refine_ls_R_factor_all 0.0798
_refine_ls_R_factor_gt 0.0499
_refine_ls_shift/su_max 0.000
_refine_ls_shift/su_mean 0.000
_refine_ls_structure_factor_coef Fsqd
_refine_ls_weighting_details 'calc w=1/[\s^2^(Fo^2^)+(0.079P)^2^+0.240P] where P=(Fo^2^+2Fc^2^)/3'
_refine_ls_weighting_scheme calc
_refine_ls_wR_factor_gt 0.127
_refine_ls_wR_factor_ref 0.149
_reflns_number_gt 4958
_reflns_number_total 7146
_reflns_threshold_expression >2sigma(I)
_cod_data_source_file ja1042935_si_002_2.cif
_cod_data_source_block S2A_1
_cod_depositor_comments
;
The following automatic conversions were performed:

'_exptl_absorpt_correction_type' value 'MULTI-SCAN' changed to
'multi-scan' according to the built-in table from CIF Core dictionary
named 'cif_core.dic' version 2.4.1 from 2010-06-29.

Automatic conversion script
Id: cif_fix_values 1715 2011-07-08 13:25:40Z adriana 
;
_cod_database_code 4103263
_nottingham_internal_coll_name trpypr
_nottingham_internal_coll_number 8580
_nottingham_internal_coll_client ag/nrc
_nottingham_internal_coll_type sphere
_nottingham_internal_coll_frame_time 60
_nottingham_internal_coll_frame_width 0.3
_nottingham_internal_coll_frame_method \w
_nottingham_internal_coll_user ag
_nottingham_internal_coll_date 30/6/2009
_nottingham_internal_process_user ag
_nottingham_internal_process_date 2/7/2009
_nottingham_internal_solution_user ag/sa
_nottingham_internal_refinement_user ag/sa
_nottingham_internal_refinement_date 24/3/2010
_nottingham_internal_validation_user AJB
_nottingham_internal_validation_date 27/3/2010

loop_
_symmetry_equiv_pos_as_xyz
'x, y, z'
'-x, -y, -z'

loop_
_atom_site_label
_atom_site_type_symbol
_atom_site_fract_x
_atom_site_fract_y
_atom_site_fract_z
_atom_site_U_iso_or_equiv
_atom_site_adp_type
_atom_site_occupancy
_atom_site_symmetry_multiplicity
_atom_site_calc_flag
_atom_site_refinement_flags
N11 N 0.34209(16) 0.16900(11) 0.17095(8) 0.0256(3) Uani 1 1 d .
H11 H 0.3773 0.1000 0.1906 0.031 Uiso 1 1 calc R
C12 C 0.35923(19) 0.25856(13) 0.21752(10) 0.0236(3) Uani 1 1 d .
C13 C 0.31704(19) 0.36568(13) 0.18659(10) 0.0244(3) Uani 1 1 d .
C14 C 0.26078(19) 0.39566(13) 0.09790(10) 0.0229(3) Uani 1 1 d .
H14 H 0.1572 0.4516 0.1006 0.027 Uiso 1 1 calc R
C15 C 0.22514(19) 0.28975(13) 0.06002(10) 0.0230(3) Uani 1 1 d .
C16 C 0.27111(18) 0.18476(13) 0.09435(10) 0.0232(3) Uani 1 1 d .
C17 C 0.3194(2) 0.45894(15) 0.23786(10) 0.0300(4) Uani 1 1 d .
N18 N 0.3182(2) 0.53725(14) 0.27550(10) 0.0450(4) Uani 1 1 d .
C19 C 0.1336(2) 0.30650(13) -0.01443(10) 0.0254(3) Uani 1 1 d .
N20 N 0.05921(19) 0.32539(13) -0.07388(10) 0.0346(4) Uani 1 1 d .
N21 N 0.5314(2) 0.16545(14) 0.46425(10) 0.0411(4) Uani 1 1 d .
C22 C 0.4146(2) 0.11995(16) 0.43155(11) 0.0372(4) Uani 1 1 d .
H22 H 0.3695 0.0655 0.4647 0.045 Uiso 1 1 calc R
C23 C 0.3557(2) 0.14730(15) 0.35252(11) 0.0308(4) Uani 1 1 d .
H23 H 0.2734 0.1117 0.3322 0.037 Uiso 1 1 calc R
C24 C 0.4187(2) 0.22804(14) 0.30300(10) 0.0261(4) Uani 1 1 d .
C25 C 0.5400(2) 0.27618(16) 0.33647(11) 0.0327(4) Uani 1 1 d .
H25 H 0.5870 0.3313 0.3052 0.039 Uiso 1 1 calc R
C26 C 0.5908(2) 0.24230(18) 0.41610(12) 0.0398(5) Uani 1 1 d .
H26 H 0.6737 0.2759 0.4381 0.048 Uiso 1 1 calc R
N31 N 0.20925(19) -0.11980(12) -0.01719(10) 0.0352(4) Uani 1 1 d .
C32 C 0.1592(2) -0.09739(15) 0.06090(12) 0.0334(4) Uani 1 1 d .
H32 H 0.1089 -0.1512 0.0917 0.040 Uiso 1 1 calc R
C33 C 0.1761(2) -0.00045(14) 0.09972(11) 0.0282(4) Uani 1 1 d .
H33 H 0.1398 0.0107 0.1559 0.034 Uiso 1 1 calc R
C34 C 0.24712(19) 0.08051(13) 0.05519(10) 0.0234(3) Uani 1 1 d .
C35 C 0.2998(2) 0.05798(14) -0.02634(11) 0.0285(4) Uani 1 1 d .
H35 H 0.3500 0.1103 -0.0590 0.034 Uiso 1 1 calc R
C36 C 0.2780(2) -0.04148(15) -0.05894(11) 0.0330(4) Uani 1 1 d .
H36 H 0.3142 -0.0554 -0.1148 0.040 Uiso 1 1 calc R
C41 C 0.38539(19) 0.44936(13) 0.04605(9) 0.0215(3) Uani 1 1 d .
C42 C 0.52250(19) 0.38438(13) 0.01092(10) 0.0252(3) Uani 1 1 d .
H42 H 0.5387 0.3047 0.0181 0.030 Uiso 1 1 calc R
C43 C 0.3638(2) 0.56580(13) 0.03458(10) 0.0256(3) Uani 1 1 d .
H43 H 0.2705 0.6116 0.0581 0.031 Uiso 1 1 calc R
C1B C 0.8369(3) 0.42074(19) 0.16268(13) 0.0469(5) Uani 1 1 d .
H1B H 0.7943 0.4663 0.1160 0.056 Uiso 1 1 calc R
C2B C 0.8538(3) 0.3061(2) 0.16167(15) 0.0547(6) Uani 1 1 d .
H2B H 0.8242 0.2717 0.1140 0.066 Uiso 1 1 calc R
C3B C 0.9142(3) 0.24054(19) 0.23041(18) 0.0578(7) Uani 1 1 d .
H3B H 0.9285 0.1608 0.2296 0.069 Uiso 1 1 calc R
C4B C 0.9536(3) 0.2914(2) 0.30037(16) 0.0589(7) Uani 1 1 d .
H4B H 0.9919 0.2468 0.3483 0.071 Uiso 1 1 calc R
C5B C 0.9374(3) 0.4064(2) 0.30030(13) 0.0504(6) Uani 1 1 d .
H5B H 0.9650 0.4418 0.3480 0.061 Uiso 1 1 calc R
C6B C 0.8817(3) 0.46951(19) 0.23156(14) 0.0474(5) Uani 1 1 d .
H6B H 0.8737 0.5489 0.2312 0.057 Uiso 1 1 calc R
C1C C -0.0946(3) 0.8765(2) 0.26409(16) 0.0572(6) Uani 1 1 d .
H1C H -0.1631 0.8704 0.2192 0.069 Uiso 1 1 calc R
C2C C 0.0418(3) 0.7990(2) 0.27485(16) 0.0580(6) Uani 1 1 d .
H2C H 0.0672 0.7381 0.2386 0.070 Uiso 1 1 calc R
C3C C 0.1425(3) 0.8083(2) 0.33755(18) 0.0617(7) Uani 1 1 d .
H3C H 0.2386 0.7537 0.3447 0.074 Uiso 1 1 calc R
C4C C 0.1074(3) 0.8952(2) 0.39057(17) 0.0666(7) Uani 1 1 d .
H4C H 0.1793 0.9016 0.4339 0.080 Uiso 1 1 calc R
C5C C -0.0352(4) 0.9745(2) 0.38051(18) 0.0670(7) Uani 1 1 d .
H5C H -0.0617 1.0349 0.4172 0.080 Uiso 1 1 calc R
C6C C -0.1364(3) 0.9640(2) 0.31695(18) 0.0604(7) Uani 1 1 d .
H6C H -0.2343 1.0167 0.3095 0.072 Uiso 1 1 calc R
C1D C 0.1203(3) 0.5524(2) 0.46515(13) 0.0539(6) Uani 1 1 d .
H1D H 0.2034 0.5887 0.4410 0.065 Uiso 1 1 calc R
C2D C 0.1540(3) 0.4399(2) 0.48744(13) 0.0536(6) Uani 1 1 d .
H2D H 0.2605 0.3984 0.4788 0.064 Uiso 1 1 calc R
C3D C 0.0343(3) 0.3870(2) 0.52227(13) 0.0539(6) Uani 1 1 d .
H3D H 0.0578 0.3090 0.5376 0.065 Uiso 1 1 calc R
O1A O 0.47889(17) -0.05043(11) 0.21790(9) 0.0425(3) Uani 1 1 d .
C2A C 0.5083(2) -0.11840(15) 0.27781(12) 0.0349(4) Uani 1 1 d .
H2A H 0.5041 -0.0891 0.3318 0.042 Uiso 1 1 calc R
N3A N 0.54506(18) -0.22850(12) 0.27194(9) 0.0317(3) Uani 1 1 d .
C4A C 0.5500(3) -0.27833(16) 0.19104(11) 0.0396(5) Uani 1 1 d .
H4AA H 0.4738 -0.2299 0.1541 0.059 Uiso 1 1 calc R
H4AB H 0.5195 -0.3528 0.1978 0.059 Uiso 1 1 calc R
H4AC H 0.6602 -0.2858 0.1668 0.059 Uiso 1 1 calc R
C5A C 0.5968(3) -0.30187(17) 0.34418(12) 0.0442(5) Uani 1 1 d .
H5AB H 0.5769 -0.2586 0.3948 0.066 Uiso 1 1 calc R
H5AC H 0.7131 -0.3326 0.3383 0.066 Uiso 1 1 calc R
H5AA H 0.5354 -0.3637 0.3481 0.066 Uiso 1 1 calc R

loop_
_atom_site_aniso_label
_atom_site_aniso_U_11
_atom_site_aniso_U_22
_atom_site_aniso_U_33
_atom_site_aniso_U_23
_atom_site_aniso_U_13
_atom_site_aniso_U_12
N11 0.0309(7) 0.0217(7) 0.0242(7) 0.0002(5) -0.0041(6) -0.0049(6)
C12 0.0238(8) 0.0267(8) 0.0217(8) -0.0016(6) 0.0024(6) -0.0083(6)
C13 0.0278(8) 0.0244(8) 0.0226(8) -0.0013(6) 0.0029(6) -0.0097(6)
C14 0.0235(8) 0.0217(8) 0.0236(8) 0.0002(6) 0.0009(6) -0.0053(6)
C15 0.0240(8) 0.0243(8) 0.0218(8) 0.0008(6) 0.0009(6) -0.0081(6)
C16 0.0215(8) 0.0271(8) 0.0220(8) 0.0003(6) 0.0012(6) -0.0082(6)
C17 0.0391(10) 0.0292(9) 0.0236(8) 0.0006(7) 0.0037(7) -0.0124(7)
N18 0.0674(12) 0.0362(9) 0.0350(9) -0.0084(7) 0.0044(8) -0.0185(8)
C19 0.0280(8) 0.0216(8) 0.0274(9) 0.0000(7) 0.0005(7) -0.0073(6)
N20 0.0366(8) 0.0347(8) 0.0333(8) 0.0026(7) -0.0073(7) -0.0085(7)
N21 0.0488(10) 0.0458(10) 0.0273(8) 0.0002(7) -0.0080(7) -0.0040(8)
C22 0.0461(11) 0.0366(10) 0.0273(9) 0.0045(8) -0.0012(8) -0.0051(8)
C23 0.0344(9) 0.0307(9) 0.0277(9) 0.0012(7) -0.0021(7) -0.0077(7)
C24 0.0279(8) 0.0279(9) 0.0217(8) -0.0023(6) 0.0003(6) -0.0024(7)
C25 0.0341(9) 0.0368(10) 0.0286(9) -0.0027(7) -0.0008(7) -0.0098(8)
C26 0.0391(10) 0.0489(12) 0.0327(10) -0.0064(9) -0.0097(8) -0.0082(9)
N31 0.0394(9) 0.0266(8) 0.0399(9) -0.0077(7) -0.0057(7) -0.0043(6)
C32 0.0372(10) 0.0262(9) 0.0388(10) 0.0007(7) -0.0031(8) -0.0111(7)
C33 0.0304(9) 0.0268(9) 0.0282(9) -0.0004(7) -0.0008(7) -0.0077(7)
C34 0.0232(8) 0.0225(8) 0.0243(8) -0.0003(6) -0.0037(6) -0.0034(6)
C35 0.0281(9) 0.0290(9) 0.0286(9) -0.0006(7) -0.0011(7) -0.0055(7)
C36 0.0349(10) 0.0342(10) 0.0289(9) -0.0073(7) -0.0019(7) -0.0018(8)
C41 0.0260(8) 0.0216(8) 0.0179(7) 0.0011(6) -0.0026(6) -0.0071(6)
C42 0.0287(8) 0.0169(7) 0.0300(9) 0.0015(6) -0.0012(7) -0.0047(6)
C43 0.0255(8) 0.0223(8) 0.0285(9) -0.0013(7) 0.0014(6) -0.0030(6)
C1B 0.0549(13) 0.0514(13) 0.0355(11) 0.0006(9) -0.0023(9) -0.0130(10)
C2B 0.0546(13) 0.0634(15) 0.0513(14) -0.0203(12) 0.0132(11) -0.0225(11)
C3B 0.0498(13) 0.0340(11) 0.0866(19) -0.0023(12) 0.0264(13) -0.0044(10)
C4B 0.0364(12) 0.0773(18) 0.0569(15) 0.0217(13) 0.0032(10) -0.0013(11)
C5B 0.0436(12) 0.0719(16) 0.0373(12) -0.0080(11) -0.0038(9) -0.0125(11)
C6B 0.0511(12) 0.0408(11) 0.0499(13) -0.0077(10) 0.0013(10) -0.0066(9)
C1C 0.0536(14) 0.0647(16) 0.0566(15) 0.0096(12) -0.0034(11) -0.0221(12)
C2C 0.0611(15) 0.0555(14) 0.0586(15) 0.0045(12) 0.0125(12) -0.0180(12)
C3C 0.0497(14) 0.0529(15) 0.0793(18) 0.0186(13) 0.0100(13) -0.0082(11)
C4C 0.0650(16) 0.0764(19) 0.0654(17) 0.0227(15) -0.0230(13) -0.0338(14)
C5C 0.0825(19) 0.0473(14) 0.0743(18) -0.0057(13) -0.0042(15) -0.0184(13)
C6C 0.0492(13) 0.0459(13) 0.0839(19) 0.0111(13) -0.0058(13) -0.0055(11)
C1D 0.0600(15) 0.0744(16) 0.0318(11) 0.0029(11) 0.0006(10) -0.0259(12)
C2D 0.0523(13) 0.0722(16) 0.0348(11) 0.0008(11) -0.0030(10) -0.0072(11)
C3D 0.0681(16) 0.0590(14) 0.0345(11) 0.0048(10) -0.0051(10) -0.0123(12)
O1A 0.0504(8) 0.0291(7) 0.0456(8) 0.0071(6) -0.0056(6) -0.0018(6)
C2A 0.0358(10) 0.0330(10) 0.0350(10) -0.0022(8) -0.0009(8) -0.0034(8)
N3A 0.0388(8) 0.0283(8) 0.0266(8) 0.0024(6) -0.0018(6) -0.0027(6)
C4A 0.0578(12) 0.0330(10) 0.0282(9) 0.0001(8) -0.0006(8) -0.0092(9)
C5A 0.0616(13) 0.0371(11) 0.0303(10) 0.0044(8) -0.0050(9) 0.0000(9)

loop_
_atom_type_symbol
_atom_type_description
_atom_type_scat_dispersion_real
_atom_type_scat_dispersion_imag
_atom_type_scat_source
C C 0.0033 0.0016 'International Tables Vol C Tables 4.2.6.8 and 6.1.1.4'
H H 0.0000 0.0000 'International Tables Vol C Tables 4.2.6.8 and 6.1.1.4'
N N 0.0061 0.0033 'International Tables Vol C Tables 4.2.6.8 and 6.1.1.4'
O O 0.0106 0.0060 'International Tables Vol C Tables 4.2.6.8 and 6.1.1.4'

loop_
_geom_angle_atom_site_label_1
_geom_angle_atom_site_label_2
_geom_angle_atom_site_label_3
_geom_angle
_geom_angle_site_symmetry_1
_geom_angle_site_symmetry_3
C16 N11 C12 121.49(13) . .
C16 N11 H11 119.3 . .
C12 N11 H11 119.3 . .
C13 C12 N11 120.74(15) . .
C13 C12 C24 124.18(15) . .
N11 C12 C24 115.02(14) . .
C12 C13 C17 120.70(15) . .
C12 C13 C14 123.58(14) . .
C17 C13 C14 115.71(14) . .
C13 C14 C15 108.40(13) . .
C13 C14 C41 111.42(13) . .
C15 C14 C41 112.53(13) . .
C13 C14 H14 108.1 . .
C15 C14 H14 108.1 . .
C41 C14 H14 108.1 . .
C16 C15 C19 120.26(14) . .
C16 C15 C14 123.62(14) . .
C19 C15 C14 116.09(13) . .
C15 C16 N11 120.64(14) . .
C15 C16 C34 124.10(14) . .
N11 C16 C34 115.25(13) . .
N18 C17 C13 176.44(19) . .
N20 C19 C15 176.74(17) . .
C26 N21 C22 116.27(16) . .
N21 C22 C23 123.98(17) . .
N21 C22 H22 118.0 . .
C23 C22 H22 118.0 . .
C22 C23 C24 119.11(17) . .
C22 C23 H23 120.4 . .
C24 C23 H23 120.4 . .
C25 C24 C23 117.42(15) . .
C25 C24 C12 122.08(15) . .
C23 C24 C12 120.49(15) . .
C26 C25 C24 118.80(17) . .
C26 C25 H25 120.6 . .
C24 C25 H25 120.6 . .
N21 C26 C25 124.43(18) . .
N21 C26 H26 117.8 . .
C25 C26 H26 117.8 . .
C32 N31 C36 116.28(15) . .
N31 C32 C33 124.00(17) . .
N31 C32 H32 118.0 . .
C33 C32 H32 118.0 . .
C32 C33 C34 118.97(16) . .
C32 C33 H33 120.5 . .
C34 C33 H33 120.5 . .
C35 C34 C33 117.51(15) . .
C35 C34 C16 121.32(15) . .
C33 C34 C16 121.13(14) . .
C36 C35 C34 118.90(16) . .
C36 C35 H35 120.5 . .
C34 C35 H35 120.5 . .
N31 C36 C35 124.33(17) . .
N31 C36 H36 117.8 . .
C35 C36 H36 117.8 . .
C42 C41 C43 118.64(14) . .
C42 C41 C14 121.42(14) . .
C43 C41 C14 119.94(14) . .
C43 C42 C41 120.87(14) 2_665 .
C43 C42 H42 119.6 2_665 .
C41 C42 H42 119.6 . .
C42 C43 C41 120.49(15) 2_665 .
C42 C43 H43 119.8 2_665 .
C41 C43 H43 119.8 . .
C2B C1B C6B 119.6(2) . .
C2B C1B H1B 120.2 . .
C6B C1B H1B 120.2 . .
C1B C2B C3B 119.8(2) . .
C1B C2B H2B 120.1 . .
C3B C2B H2B 120.1 . .
C4B C3B C2B 119.8(2) . .
C4B C3B H3B 120.1 . .
C2B C3B H3B 120.1 . .
C5B C4B C3B 119.8(2) . .
C5B C4B H4B 120.1 . .
C3B C4B H4B 120.1 . .
C6B C5B C4B 119.6(2) . .
C6B C5B H5B 120.2 . .
C4B C5B H5B 120.2 . .
C5B C6B C1B 121.3(2) . .
C5B C6B H6B 119.4 . .
C1B C6B H6B 119.4 . .
C2C C1C C6C 121.2(2) . .
C2C C1C H1C 119.4 . .
C6C C1C H1C 119.4 . .
C1C C2C C3C 119.9(3) . .
C1C C2C H2C 120.0 . .
C3C C2C H2C 120.0 . .
C2C C3C C4C 120.8(2) . .
C2C C3C H3C 119.6 . .
C4C C3C H3C 119.6 . .
C3C C4C C5C 119.4(2) . .
C3C C4C H4C 120.3 . .
C5C C4C H4C 120.3 . .
C6C C5C C4C 119.2(3) . .
C6C C5C H5C 120.4 . .
C4C C5C H5C 120.4 . .
C5C C6C C1C 119.4(2) . .
C5C C6C H6C 120.3 . .
C1C C6C H6C 120.3 . .
C2D C1D C3D 120.0(2) . 2_566
C2D C1D H1D 120.0 . .
C3D C1D H1D 120.0 2_566 .
C1D C2D C3D 120.3(2) . .
C1D C2D H2D 119.9 . .
C3D C2D H2D 119.9 . .
C2D C3D C1D 119.7(2) . 2_566
C2D C3D H3D 120.1 . .
C1D C3D H3D 120.1 2_566 .
O1A C2A N3A 124.61(18) . .
O1A C2A H2A 117.7 . .
N3A C2A H2A 117.7 . .
C2A N3A C4A 120.17(15) . .
C2A N3A C5A 121.16(16) . .
C4A N3A C5A 118.40(15) . .
N3A C4A H4AA 109.5 . .
N3A C4A H4AB 109.5 . .
H4AA C4A H4AB 109.5 . .
N3A C4A H4AC 109.5 . .
H4AA C4A H4AC 109.5 . .
H4AB C4A H4AC 109.5 . .
N3A C5A H5AB 109.5 . .
N3A C5A H5AC 109.5 . .
H5AB C5A H5AC 109.5 . .
N3A C5A H5AA 109.5 . .
H5AB C5A H5AA 109.5 . .
H5AC C5A H5AA 109.5 . .

loop_
_geom_bond_atom_site_label_1
_geom_bond_atom_site_label_2
_geom_bond_distance
_geom_bond_site_symmetry_2
N11 C16 1.375(2) .
N11 C12 1.375(2) .
N11 H11 0.8800 .
C12 C13 1.354(2) .
C12 C24 1.484(2) .
C13 C17 1.430(2) .
C13 C14 1.523(2) .
C14 C15 1.523(2) .
C14 C41 1.530(2) .
C14 H14 1.0000 .
C15 C16 1.355(2) .
C15 C19 1.429(2) .
C16 C34 1.483(2) .
C17 N18 1.145(2) .
C19 N20 1.149(2) .
N21 C26 1.336(3) .
N21 C22 1.338(3) .
C22 C23 1.382(2) .
C22 H22 0.9500 .
C23 C24 1.396(2) .
C23 H23 0.9500 .
C24 C25 1.393(2) .
C25 C26 1.382(3) .
C25 H25 0.9500 .
C26 H26 0.9500 .
N31 C32 1.334(2) .
N31 C36 1.338(2) .
C32 C33 1.384(2) .
C32 H32 0.9500 .
C33 C34 1.393(2) .
C33 H33 0.9500 .
C34 C35 1.392(2) .
C35 C36 1.377(2) .
C35 H35 0.9500 .
C36 H36 0.9500 .
C41 C42 1.388(2) .
C41 C43 1.391(2) .
C42 C43 1.387(2) 2_665
C42 H42 0.9500 .
C43 C42 1.387(2) 2_665
C43 H43 0.9500 .
C1B C2B 1.368(3) .
C1B C6B 1.372(3) .
C1B H1B 0.9500 .
C2B C3B 1.384(4) .
C2B H2B 0.9500 .
C3B C4B 1.383(4) .
C3B H3B 0.9500 .
C4B C5B 1.372(3) .
C4B H4B 0.9500 .
C5B C6B 1.359(3) .
C5B H5B 0.9500 .
C6B H6B 0.9500 .
C1C C2C 1.350(4) .
C1C C6C 1.376(4) .
C1C H1C 0.9500 .
C2C C3C 1.357(4) .
C2C H2C 0.9500 .
C3C C4C 1.368(4) .
C3C H3C 0.9500 .
C4C C5C 1.398(4) .
C4C H4C 0.9500 .
C5C C6C 1.373(4) .
C5C H5C 0.9500 .
C6C H6C 0.9500 .
C1D C2D 1.371(3) .
C1D C3D 1.380(3) 2_566
C1D H1D 0.9500 .
C2D C3D 1.374(3) .
C2D H2D 0.9500 .
C3D C1D 1.380(3) 2_566
C3D H3D 0.9500 .
O1A C2A 1.238(2) .
C2A N3A 1.318(2) .
C2A H2A 0.9500 .
N3A C4A 1.454(2) .
N3A C5A 1.456(2) .
C4A H4AA 0.9800 .
C4A H4AB 0.9800 .
C4A H4AC 0.9800 .
C5A H5AB 0.9800 .
C5A H5AC 0.9800 .
C5A H5AA 0.9800 .

loop_
_geom_hbond_atom_site_label_D
_geom_hbond_atom_site_label_H
_geom_hbond_atom_site_label_A
_geom_hbond_distance_DH
_geom_hbond_distance_HA
_geom_hbond_distance_DA
_geom_hbond_angle_DHA
N11 H11 O1A 0.88 1.90 2.7727(19) 170.4

loop_
_geom_torsion_atom_site_label_1
_geom_torsion_atom_site_label_2
_geom_torsion_atom_site_label_3
_geom_torsion_atom_site_label_4
_geom_torsion
_geom_torsion_site_symmetry_1
_geom_torsion_site_symmetry_4
C16 N11 C12 C13 -4.8(2) . .
C16 N11 C12 C24 172.55(14) . .
N11 C12 C13 C17 173.67(15) . .
C24 C12 C13 C17 -3.4(2) . .
N11 C12 C13 C14 -4.7(2) . .
C24 C12 C13 C14 178.21(14) . .
C12 C13 C14 C15 12.5(2) . .
C17 C13 C14 C15 -165.94(14) . .
C12 C13 C14 C41 -111.84(17) . .
C17 C13 C14 C41 69.71(17) . .
C13 C14 C15 C16 -13.0(2) . .
C41 C14 C15 C16 110.66(17) . .
C13 C14 C15 C19 165.00(13) . .
C41 C14 C15 C19 -71.31(18) . .
C19 C15 C16 N11 -172.22(14) . .
C14 C15 C16 N11 5.7(2) . .
C19 C15 C16 C34 6.4(2) . .
C14 C15 C16 C34 -175.64(14) . .
C12 N11 C16 C15 4.3(2) . .
C12 N11 C16 C34 -174.47(14) . .
C26 N21 C22 C23 0.5(3) . .
N21 C22 C23 C24 -0.8(3) . .
C22 C23 C24 C25 0.6(2) . .
C22 C23 C24 C12 179.38(16) . .
C13 C12 C24 C25 -47.9(2) . .
N11 C12 C24 C25 134.86(17) . .
C13 C12 C24 C23 133.33(18) . .
N11 C12 C24 C23 -43.9(2) . .
C23 C24 C25 C26 -0.2(2) . .
C12 C24 C25 C26 -179.03(16) . .
C22 N21 C26 C25 -0.2(3) . .
C24 C25 C26 N21 0.0(3) . .
C36 N31 C32 C33 -0.7(3) . .
N31 C32 C33 C34 1.1(3) . .
C32 C33 C34 C35 -1.0(2) . .
C32 C33 C34 C16 -178.76(15) . .
C15 C16 C34 C35 52.3(2) . .
N11 C16 C34 C35 -129.02(16) . .
C15 C16 C34 C33 -130.03(17) . .
N11 C16 C34 C33 48.7(2) . .
C33 C34 C35 C36 0.6(2) . .
C16 C34 C35 C36 178.40(15) . .
C32 N31 C36 C35 0.3(3) . .
C34 C35 C36 N31 -0.3(3) . .
C13 C14 C41 C42 80.27(18) . .
C15 C14 C41 C42 -41.7(2) . .
C13 C14 C41 C43 -98.59(17) . .
C15 C14 C41 C43 139.42(15) . .
C43 C41 C42 C43 0.1(3) . 2_665
C14 C41 C42 C43 -178.72(15) . 2_665
C42 C41 C43 C42 -0.1(3) . 2_665
C14 C41 C43 C42 178.74(14) . 2_665
C6B C1B C2B C3B 0.7(3) . .
C1B C2B C3B C4B 1.4(3) . .
C2B C3B C4B C5B -2.0(3) . .
C3B C4B C5B C6B 0.4(3) . .
C4B C5B C6B C1B 1.8(3) . .
C2B C1B C6B C5B -2.4(3) . .
C6C C1C C2C C3C -1.6(4) . .
C1C C2C C3C C4C 0.3(4) . .
C2C C3C C4C C5C 0.8(4) . .
C3C C4C C5C C6C -0.6(4) . .
C4C C5C C6C C1C -0.6(4) . .
C2C C1C C6C C5C 1.8(4) . .
C3D C1D C2D C3D 0.1(4) 2_566 .
C1D C2D C3D C1D -0.1(4) . 2_566
O1A C2A N3A C4A -1.3(3) . .
O1A C2A N3A C5A 172.62(18) . .
